data_4318336
loop_
_publ_author_name
'John H. Thurston'
'Kenton H. Whitmire'

_publ_contact_author
;
       Kenton H. Whitmire
       Department of Chemistry MS-60
       Rice University
       1600 Main St.
       Houtson Tx. 77005
       United States of America
;
_publ_contact_author_email whitmir@rice.edu
_publ_contact_author_fax '713 737 5652'
_publ_contact_author_phone '713 737 5650'
_publ_section_title
;
 Heterobimetallic Bismuth-Transition Metal Salicylate Complexes as
 Molecular Precursors for Ferroelectric Materials. Synthesis and Structure
 of Bi2M2(sal)4(Hsal)4(OR)4 (M = Nb, Ta; R = CH2CH3, CH(CH3)2),
 Bi2Ti3(sal)8(Hsal)2, and Bi2Ti4(OiPr)(sal)10(Hsal) (sal = O2CC6H4-2-O;
 Hsal = O2CC6H4-2-OH)
;
_journal_name_full 'Inorganic Chemistry'
_journal_page_first 4194
_journal_page_last 4205
_journal_paper_doi 10.1021/ic0255454
_journal_volume 41
_journal_year 2002
_chemical_formula_sum 'C80 H52 Bi2 O35 Ti4'
_chemical_formula_weight 2182.78
_chemical_name_systematic
;
  ?
;
_space_group_IT_number 14
_symmetry_cell_setting monoclinic
_symmetry_space_group_name_Hall '-P 2yn'
_symmetry_space_group_name_H-M 'P 1 21/n 1'
_atom_sites_solution_hydrogens geom
_atom_sites_solution_primary direct
_atom_sites_solution_secondary difmap
_audit_creation_method SHELXL-97
_cell_angle_alpha 90.00
_cell_angle_beta 108.75(3)
_cell_angle_gamma 90.00
_cell_formula_units_Z 4
_cell_length_a 15.143(3)
_cell_length_b 33.020(7)
_cell_length_c 19.147(4)
_cell_measurement_reflns_used 2886
_cell_measurement_temperature 223(2)
_cell_measurement_theta_max 33.438
_cell_measurement_theta_min 4.329
_cell_volume 9066(4)
_computing_cell_refinement 'SHELXTL 6.10 (Bruker, 2001)'
_computing_data_collection 'SHELXTL 6.10 (Bruker, 2001)'
_computing_data_reduction 'SHELXTL 6.10 (Bruker, 2001)'
_computing_molecular_graphics 'SHELXTL 6.10 (Bruker, 2001)'
_computing_publication_material 'SHELXTL 6.10 (Bruker, 2001)'
_computing_structure_refinement 'SHELXL-97 (Sheldrick, 1997)'
_computing_structure_solution 'SHELXS-97 (Sheldrick, 1990)'
_diffrn_ambient_temperature 293(2)
_diffrn_measured_fraction_theta_full 0.987
_diffrn_measured_fraction_theta_max 0.987
_diffrn_measurement_device_type 'Bruker AXS SMART 1K CCD'
_diffrn_radiation_monochromator graphite
_diffrn_radiation_source 'normal-focus sealed tube'
_diffrn_radiation_type MoK\a
_diffrn_radiation_wavelength 0.71073
_diffrn_reflns_av_R_equivalents 0.0962
_diffrn_reflns_av_sigmaI/netI 0.2091
_diffrn_reflns_limit_h_max 16
_diffrn_reflns_limit_h_min -15
_diffrn_reflns_limit_k_max 36
_diffrn_reflns_limit_k_min -35
_diffrn_reflns_limit_l_max 19
_diffrn_reflns_limit_l_min -21
_diffrn_reflns_number 40482
_diffrn_reflns_theta_full 23.36
_diffrn_reflns_theta_max 23.36
_diffrn_reflns_theta_min 1.23
_exptl_absorpt_coefficient_mu 4.286
_exptl_absorpt_correction_T_max 1.000000
_exptl_absorpt_correction_T_min 0.851223
_exptl_absorpt_correction_type empirical
_exptl_crystal_colour orange-red
_exptl_crystal_density_diffrn 1.599
_exptl_crystal_density_method 'not measured'
_exptl_crystal_description rhombohedron
_exptl_crystal_F_000 4264
_exptl_crystal_size_max 0.3
_exptl_crystal_size_mid 0.24
_exptl_crystal_size_min 0.21
_refine_diff_density_max 0.933
_refine_diff_density_min -1.938
_refine_diff_density_rms 0.157
_refine_ls_extinction_method none
_refine_ls_goodness_of_fit_ref 0.853
_refine_ls_hydrogen_treatment 'riding model'
_refine_ls_matrix_type full
_refine_ls_number_parameters 675
_refine_ls_number_reflns 13023
_refine_ls_number_restraints 0
_refine_ls_restrained_S_all 0.853
_refine_ls_R_factor_all 0.1376
_refine_ls_R_factor_gt 0.0598
_refine_ls_shift/su_max 0.002
_refine_ls_shift/su_mean 0.000
_refine_ls_structure_factor_coef Fsqd
_refine_ls_weighting_details 'calc w=1/[\s^2^(Fo^2^)+(0.0509P)^2^+0.0000P] where P=(Fo^2^+2Fc^2^)/3'
_refine_ls_weighting_scheme calc
_refine_ls_wR_factor_gt 0.1370
_refine_ls_wR_factor_ref 0.1517
_reflns_number_gt 4955
_reflns_number_total 13023
_reflns_threshold_expression >2sigma(I)
_cod_data_source_file ic0255454_s2_4.cif
_cod_data_source_block compound3
_cod_original_cell_volume 9066(3)
_cod_database_code 4318336

loop_
_symmetry_equiv_pos_as_xyz
'x, y, z'
'-x+1/2, y+1/2, -z+1/2'
'-x, -y, -z'
'x-1/2, -y-1/2, z-1/2'

loop_
_atom_site_label
_atom_site_type_symbol
_atom_site_fract_x
_atom_site_fract_y
_atom_site_fract_z
_atom_site_U_iso_or_equiv
_atom_site_adp_type
_atom_site_occupancy
_atom_site_symmetry_multiplicity
_atom_site_calc_flag
_atom_site_refinement_flags
_atom_site_disorder_assembly
_atom_site_disorder_group
Bi1 Bi 0.16301(4) 0.593934(18) 0.36188(3) 0.0540(2) Uani 1 1 d . . .
Ti1 Ti 0.0525(2) 0.78782(9) 0.43323(17) 0.0703(10) Uani 1 1 d . . .
Bi2 Bi 0.30490(4) 0.701500(18) 0.48475(3) 0.0540(2) Uani 1 1 d . . .
Ti2 Ti 0.0996(2) 0.63341(9) 0.58510(18) 0.0715(10) Uani 1 1 d . . .
Ti3 Ti 0.4633(2) 0.62315(9) 0.38651(16) 0.0617(9) Uani 1 1 d . . .
Ti4 Ti 0.1627(2) 0.70369(8) 0.21063(14) 0.0565(8) Uani 1 1 d . . .
O1 O 0.1148(7) 0.6708(3) 0.3971(5) 0.060(3) Uani 1 1 d . . .
C11 C 0.6035(13) 0.6871(5) 0.4141(10) 0.080(6) Uiso 1 1 d . . .
O11 O 0.5546(7) 0.6564(3) 0.3768(6) 0.080(4) Uani 1 1 d . . .
C12 C 0.5751(10) 0.7093(5) 0.4662(9) 0.060(5) Uiso 1 1 d . . .
O12 O 0.4361(6) 0.6706(3) 0.4433(5) 0.057(3) Uani 1 1 d . . .
C13 C 0.6257(12) 0.7436(5) 0.5034(10) 0.085(6) Uiso 1 1 d . . .
H13A H 0.6064 0.7580 0.5377 0.103 Uiso 1 1 calc R . .
O13 O 0.4550(6) 0.7209(3) 0.5230(5) 0.055(3) Uani 1 1 d . . .
C14 C 0.7365(14) 0.7329(6) 0.4379(11) 0.111(7) Uiso 1 1 d . . .
H14A H 0.7908 0.7405 0.4286 0.133 Uiso 1 1 calc R . .
C15 C 0.7068(13) 0.7552(6) 0.4863(11) 0.104(7) Uiso 1 1 d . . .
H15A H 0.7399 0.7781 0.5081 0.125 Uiso 1 1 calc R . .
C16 C 0.6875(13) 0.6989(6) 0.4019(11) 0.106(7) Uiso 1 1 d . . .
H16A H 0.7099 0.6840 0.3700 0.128 Uiso 1 1 calc R . .
C17 C 0.4885(11) 0.7003(5) 0.4806(9) 0.055(4) Uiso 1 1 d . . .
C21 C 0.1434(11) 0.8186(5) 0.5857(10) 0.063(5) Uiso 1 1 d . . .
O21 O 0.3147(7) 0.7427(3) 0.5754(5) 0.065(3) Uani 1 1 d . . .
C22 C 0.2219(10) 0.7937(4) 0.6069(9) 0.059(4) Uiso 1 1 d . . .
O22 O 0.1789(7) 0.7574(3) 0.4935(5) 0.058(3) Uani 1 1 d . . .
C23 C 0.2906(12) 0.7975(5) 0.6758(10) 0.085(6) Uiso 1 1 d . . .
H23A H 0.3436 0.7813 0.6885 0.102 Uiso 1 1 calc R . .
O23 O 0.0775(7) 0.8167(3) 0.5222(6) 0.076(4) Uani 1 1 d . . .
C24 C 0.2775(13) 0.8262(5) 0.7250(11) 0.098(6) Uiso 1 1 d . . .
H24A H 0.3218 0.8293 0.7713 0.118 Uiso 1 1 calc R . .
C25 C 0.1995(13) 0.8494(6) 0.7046(11) 0.105(7) Uiso 1 1 d . . .
H25A H 0.1915 0.8684 0.7379 0.126 Uiso 1 1 calc R . .
C26 C 0.1313(12) 0.8460(5) 0.6362(10) 0.081(6) Uiso 1 1 d . . .
H26A H 0.0780 0.8620 0.6246 0.097 Uiso 1 1 calc R . .
C27 C 0.2377(13) 0.7646(5) 0.5587(10) 0.065(5) Uiso 1 1 d . . .
C31 C 0.0545(12) 0.7075(5) 0.6557(10) 0.075(5) Uiso 1 1 d . . .
O31 O 0.0969(7) 0.6710(3) 0.6581(5) 0.069(3) Uani 1 1 d . . .
C32 C 0.0124(11) 0.7286(5) 0.5927(9) 0.063(5) Uiso 1 1 d . . .
O32 O 0.0476(7) 0.6805(3) 0.5138(5) 0.065(3) Uani 1 1 d . . .
C33 C -0.0335(12) 0.7651(5) 0.5966(11) 0.096(6) Uiso 1 1 d . . .
H33A H -0.0654 0.7794 0.5541 0.116 Uiso 1 1 calc R . .
O33 O -0.0057(7) 0.7390(3) 0.4660(6) 0.076(3) Uani 1 1 d . . .
C34 C -0.0299(13) 0.7789(6) 0.6644(12) 0.109(7) Uiso 1 1 d . . .
H34A H -0.0588 0.8033 0.6683 0.130 Uiso 1 1 calc R . .
C35 C 0.0142(12) 0.7582(5) 0.7252(11) 0.093(6) Uiso 1 1 d . . .
H35A H 0.0154 0.7693 0.7702 0.111 Uiso 1 1 calc R . .
C36 C 0.0596(12) 0.7204(5) 0.7266(11) 0.091(6) Uiso 1 1 d . . .
H36A H 0.0891 0.7059 0.7694 0.109 Uiso 1 1 calc R . .
C37 C 0.0180(11) 0.7163(5) 0.5204(10) 0.060(5) Uiso 1 1 d . . .
C41 C 0.4362(11) 0.5905(5) 0.2400(9) 0.062(5) Uiso 1 1 d . . .
O41 O 0.2627(7) 0.6678(3) 0.1994(5) 0.055(3) Uani 1 1 d . . .
C42 C 0.4759(12) 0.5625(5) 0.2014(10) 0.081(6) Uiso 1 1 d . . .
H42A H 0.5201 0.5436 0.2268 0.097 Uiso 1 1 calc R . .
O42 O 0.3548(6) 0.6483(3) 0.3088(5) 0.052(3) Uani 1 1 d . . .
C43 C 0.4473(14) 0.5643(6) 0.1267(12) 0.121(8) Uiso 1 1 d . . .
H43A H 0.4753 0.5468 0.1021 0.146 Uiso 1 1 calc R . .
O43 O 0.4685(6) 0.5878(3) 0.3129(6) 0.065(3) Uani 1 1 d . . .
C44 C 0.3810(13) 0.5896(6) 0.0855(11) 0.104(7) Uiso 1 1 d . . .
H44A H 0.3625 0.5892 0.0343 0.125 Uiso 1 1 calc R . .
C45 C 0.3422(11) 0.6159(5) 0.1224(9) 0.072(5) Uiso 1 1 d . . .
H45A H 0.2950 0.6332 0.0959 0.087 Uiso 1 1 calc R . .
C46 C 0.3722(10) 0.6171(4) 0.1995(8) 0.055(4) Uiso 1 1 d . . .
C47 C 0.3286(11) 0.6447(5) 0.2403(10) 0.061(5) Uiso 1 1 d . . .
C51 C 0.2829(10) 0.7752(4) 0.2139(9) 0.054(4) Uiso 1 1 d . . .
O51 O 0.2402(6) 0.7187(3) 0.3153(5) 0.046(3) Uani 1 1 d . . .
C52 C 0.3202(10) 0.7781(4) 0.2896(8) 0.053(4) Uiso 1 1 d . . .
O52 O 0.2158(6) 0.7469(3) 0.1825(5) 0.056(3) Uani 1 1 d . . .
C53 C 0.3826(10) 0.8099(5) 0.3214(9) 0.071(5) Uiso 1 1 d . . .
H53A H 0.4079 0.8124 0.3724 0.086 Uiso 1 1 calc R . .
C54 C 0.4052(11) 0.8373(5) 0.2751(10) 0.083(6) Uiso 1 1 d . . .
H54A H 0.4447 0.8589 0.2950 0.100 Uiso 1 1 calc R . .
C55 C 0.3705(11) 0.8328(5) 0.2017(10) 0.080(6) Uiso 1 1 d . . .
H55A H 0.3892 0.8509 0.1719 0.096 Uiso 1 1 calc R . .
C56 C 0.3097(11) 0.8033(5) 0.1692(10) 0.077(5) Uiso 1 1 d . . .
H56A H 0.2857 0.8016 0.1180 0.092 Uiso 1 1 calc R . .
C57 C 0.2924(10) 0.7500(5) 0.3412(9) 0.052(4) Uiso 1 1 d . . .
O59 O 0.3272(6) 0.7553(3) 0.4092(5) 0.061(3) Uani 1 1 d . . .
C61 C 0.5279(12) 0.5702(5) 0.5180(10) 0.067(5) Uiso 1 1 d . . .
O61 O 0.5394(7) 0.5969(3) 0.4696(6) 0.073(3) Uani 1 1 d . . .
C62 C 0.4437(11) 0.5554(4) 0.5178(8) 0.055(4) Uiso 1 1 d . . .
O62 O 0.3578(6) 0.5974(3) 0.4150(6) 0.063(3) Uani 1 1 d . . .
C63 C 0.4368(12) 0.5258(5) 0.5675(9) 0.080(6) Uiso 1 1 d . . .
H63A H 0.3790 0.5161 0.5669 0.096 Uiso 1 1 calc R . .
O63 O 0.2763(8) 0.5602(3) 0.4657(6) 0.081(4) Uani 1 1 d . . .
C64 C 0.5188(12) 0.5110(5) 0.6182(9) 0.078(5) Uiso 1 1 d . . .
H64A H 0.5169 0.4904 0.6510 0.094 Uiso 1 1 calc R . .
C65 C 0.5989(13) 0.5267(5) 0.6185(10) 0.089(6) Uiso 1 1 d . . .
H65A H 0.6531 0.5168 0.6528 0.107 Uiso 1 1 calc R . .
C66 C 0.6075(13) 0.5561(5) 0.5724(10) 0.096(6) Uiso 1 1 d . . .
H66A H 0.6657 0.5668 0.5767 0.115 Uiso 1 1 calc R . .
C67 C 0.3562(12) 0.5707(5) 0.4681(9) 0.059(5) Uiso 1 1 d . . .
C71 C -0.0074(12) 0.6669(5) 0.1024(10) 0.070(5) Uiso 1 1 d . . .
O71 O 0.0357(7) 0.6006(3) 0.2595(6) 0.073(3) Uani 1 1 d . . .
C72 C -0.0183(10) 0.6391(4) 0.1494(8) 0.053(4) Uiso 1 1 d . . .
O72 O 0.1196(6) 0.6520(3) 0.2493(5) 0.051(3) Uani 1 1 d . . .
C73 C -0.0988(10) 0.6155(5) 0.1264(9) 0.070(5) Uiso 1 1 d . . .
H73A H -0.1082 0.5947 0.1560 0.083 Uiso 1 1 calc R . .
O73 O 0.0765(7) 0.6902(3) 0.1224(5) 0.058(3) Uani 1 1 d . . .
C74 C -0.1653(12) 0.6236(5) 0.0575(10) 0.087(6) Uiso 1 1 d . . .
H74A H -0.2208 0.6091 0.0416 0.104 Uiso 1 1 calc R . .
C75 C -0.1476(11) 0.6525(5) 0.0158(9) 0.073(5) Uiso 1 1 d . . .
H75A H -0.1919 0.6574 -0.0299 0.087 Uiso 1 1 calc R . .
C76 C -0.0688(11) 0.6753(5) 0.0356(9) 0.068(5) Uiso 1 1 d . . .
H76A H -0.0580 0.6953 0.0052 0.081 Uiso 1 1 calc R . .
C77 C 0.0458(11) 0.6288(5) 0.2219(8) 0.048(4) Uiso 1 1 d . . .
C81 C 0.2605(14) 0.5859(5) 0.6731(10) 0.078(6) Uiso 1 1 d . . .
O81 O 0.3686(7) 0.6540(3) 0.5779(6) 0.071(3) Uani 1 1 d . . .
C82 C 0.3309(11) 0.6061(5) 0.6590(9) 0.061(5) Uiso 1 1 d . . .
O82 O 0.2246(7) 0.6523(3) 0.5737(5) 0.056(3) Uani 1 1 d . . .
C83 C 0.4246(12) 0.5956(5) 0.6868(10) 0.089(6) Uiso 1 1 d . . .
H83A H 0.4695 0.6082 0.6708 0.106 Uiso 1 1 calc R . .
O83 O 0.1707(9) 0.5937(3) 0.6456(7) 0.093(4) Uani 1 1 d . . .
C84 C 0.4484(14) 0.5644(5) 0.7413(10) 0.097(6) Uiso 1 1 d . . .
H84A H 0.5097 0.5567 0.7656 0.116 Uiso 1 1 calc R . .
C85 C 0.3760(15) 0.5473(6) 0.7545(11) 0.110(7) Uiso 1 1 d . . .
H85A H 0.3915 0.5265 0.7890 0.132 Uiso 1 1 calc R . .
C86 C 0.2844(13) 0.5550(5) 0.7266(10) 0.097(6) Uiso 1 1 d . . .
H86A H 0.2401 0.5409 0.7413 0.116 Uiso 1 1 calc R . .
C87 C 0.3067(13) 0.6383(5) 0.6015(10) 0.064(5) Uiso 1 1 d . . .
C91 C 0.1666(14) 0.4695(7) 0.2154(12) 0.094(7) Uiso 1 1 d . . .
O91 O 0.2202(7) 0.5739(3) 0.2584(6) 0.071(3) Uani 1 1 d . . .
C92 C 0.1984(11) 0.5076(5) 0.2128(9) 0.069(5) Uiso 1 1 d . . .
O92 O 0.1577(7) 0.5319(3) 0.3157(5) 0.065(3) Uani 1 1 d . . .
C93 C 0.2337(12) 0.5158(6) 0.1538(10) 0.092(6) Uiso 1 1 d . . .
H93A H 0.2567 0.5414 0.1492 0.110 Uiso 1 1 calc R . .
O93 O 0.1313(10) 0.4576(3) 0.2644(8) 0.133(6) Uani 1 1 d . . .
H93B H 0.1306 0.4764 0.2920 0.200 Uiso 1 1 calc R . .
C94 C 0.2341(14) 0.4863(7) 0.1038(12) 0.124(8) Uiso 1 1 d . . .
H94A H 0.2601 0.4916 0.0669 0.149 Uiso 1 1 calc R . .
C95 C 0.1978(13) 0.4505(6) 0.1076(11) 0.106(7) Uiso 1 1 d . . .
H95A H 0.1960 0.4315 0.0713 0.127 Uiso 1 1 calc R . .
C96 C 0.1645(14) 0.4404(6) 0.1598(12) 0.116(7) Uiso 1 1 d . . .
H96A H 0.1396 0.4148 0.1609 0.140 Uiso 1 1 calc R . .
C97 C 0.1935(11) 0.5399(5) 0.2629(10) 0.061(5) Uiso 1 1 d . . .
C101 C 0.1217(11) 0.8302(5) 0.3259(10) 0.062(5) Uiso 1 1 d . . .
O101 O 0.1258(7) 0.8223(3) 0.3965(6) 0.072(3) Uani 1 1 d . . .
C102 C 0.0829(10) 0.8013(5) 0.2695(9) 0.058(4) Uiso 1 1 d . . .
O102 O 0.0551(7) 0.7498(3) 0.3487(6) 0.059(3) Uani 1 1 d . . .
C103 C 0.0795(11) 0.8123(5) 0.1970(10) 0.082(6) Uiso 1 1 d . . .
H10A H 0.0556 0.7937 0.1592 0.099 Uiso 1 1 calc R . .
O103 O 0.0617(6) 0.7313(3) 0.2400(5) 0.060(3) Uani 1 1 d . . .
C104 C 0.1101(11) 0.8495(5) 0.1797(10) 0.085(6) Uiso 1 1 d . . .
H10B H 0.1021 0.8566 0.1310 0.102 Uiso 1 1 calc R . .
C105 C 0.1523(13) 0.8755(6) 0.2361(11) 0.104(7) Uiso 1 1 d . . .
H10C H 0.1789 0.8995 0.2270 0.125 Uiso 1 1 calc R . .
C106 C 0.1550(11) 0.8657(5) 0.3060(10) 0.080(6) Uiso 1 1 d . . .
H10D H 0.1814 0.8844 0.3431 0.096 Uiso 1 1 calc R . .
C107 C 0.0656(11) 0.7596(5) 0.2862(10) 0.064(5) Uiso 1 1 d . . .
O111 O -0.0553(7) 0.8080(3) 0.3850(6) 0.088(4) Uani 1 1 d . . .
O121 O -0.0112(8) 0.6087(3) 0.5737(6) 0.095(4) Uani 1 1 d . . .
O122 O 0.0940(8) 0.6041(3) 0.4901(6) 0.076(3) Uani 1 1 d . . .
O123 O 0.0526(8) 0.5624(3) 0.3917(7) 0.092(4) Uani 1 1 d . . .
C121 C -0.0553(12) 0.5760(4) 0.5349(10) 0.127(8) Uiso 1 1 d G . .
C122 C -0.1250(14) 0.5587(6) 0.5578(7) 0.173(11) Uiso 1 1 d G . .
H12A H -0.1385 0.5693 0.5982 0.208 Uiso 1 1 calc R . .
C123 C -0.1745(9) 0.5255(6) 0.5204(12) 0.196(12) Uiso 1 1 d G . .
H12B H -0.2212 0.5139 0.5357 0.235 Uiso 1 1 calc R . .
C124 C -0.1543(13) 0.5096(4) 0.4600(11) 0.211(13) Uiso 1 1 d G . .
H12C H -0.1875 0.4873 0.4350 0.253 Uiso 1 1 calc R . .
C125 C -0.0846(15) 0.5269(6) 0.4371(8) 0.212(13) Uiso 1 1 d G . .
H12D H -0.0711 0.5162 0.3967 0.254 Uiso 1 1 calc R . .
C126 C -0.0351(10) 0.5601(6) 0.4745(12) 0.152(9) Uiso 1 1 d G . .
C127 C 0.0395(14) 0.5768(6) 0.4489(12) 0.092(7) Uiso 1 1 d . . .
C113 C -0.1772(9) 0.8022(4) 0.2729(7) 0.053 Uiso 1 1 d . . .
H11A H -0.1342 0.7889 0.2528 0.079 Uiso 1 1 calc R . .
H11B H -0.2177 0.8195 0.2361 0.079 Uiso 1 1 calc R . .
H11C H -0.2136 0.7822 0.2877 0.079 Uiso 1 1 calc R . .
C112 C -0.1753(9) 0.8506(4) 0.3697(8) 0.058 Uiso 1 1 d . . .
H11D H -0.1320 0.8661 0.4080 0.087 Uiso 1 1 calc R . .
H11E H -0.2125 0.8341 0.3906 0.087 Uiso 1 1 calc R . .
H11F H -0.2152 0.8686 0.3339 0.087 Uiso 1 1 calc R . .
C111 C -0.1263(10) 0.8259(4) 0.3355(8) 0.059 Uiso 1 1 d . . .
H11G H -0.0949 0.8458 0.3136 0.071 Uiso 1 1 calc R . .

loop_
_atom_site_aniso_label
_atom_site_aniso_U_11
_atom_site_aniso_U_22
_atom_site_aniso_U_33
_atom_site_aniso_U_23
_atom_site_aniso_U_13
_atom_site_aniso_U_12
Bi1 0.0642(5) 0.0533(4) 0.0500(4) -0.0044(4) 0.0260(3) -0.0075(3)
Ti1 0.077(2) 0.070(2) 0.065(2) -0.0036(19) 0.0249(18) 0.0157(18)
Bi2 0.0564(4) 0.0597(4) 0.0465(4) -0.0014(4) 0.0175(3) -0.0026(3)
Ti2 0.096(3) 0.065(2) 0.072(2) -0.009(2) 0.052(2) -0.0127(19)
Ti3 0.059(2) 0.068(2) 0.060(2) -0.0046(18) 0.0216(17) 0.0027(16)
Ti4 0.076(2) 0.0496(18) 0.0375(18) 0.0024(16) 0.0092(16) -0.0027(16)
O1 0.083(8) 0.048(6) 0.064(7) 0.007(6) 0.042(6) 0.003(5)
O11 0.067(8) 0.089(8) 0.101(10) -0.025(8) 0.050(7) -0.029(7)
O12 0.064(7) 0.059(7) 0.051(7) -0.005(6) 0.024(6) -0.018(6)
O13 0.074(8) 0.064(7) 0.029(6) -0.003(5) 0.020(5) 0.000(6)
O21 0.070(8) 0.078(8) 0.052(7) 0.003(6) 0.025(6) 0.007(6)
O22 0.071(8) 0.051(7) 0.056(8) -0.004(6) 0.026(6) 0.004(5)
O23 0.093(9) 0.084(8) 0.047(7) -0.009(6) 0.019(7) 0.032(6)
O31 0.077(8) 0.073(8) 0.064(8) 0.004(7) 0.033(6) -0.011(6)
O32 0.075(8) 0.057(7) 0.065(8) -0.004(6) 0.026(6) -0.002(6)
O33 0.070(8) 0.080(8) 0.083(9) 0.014(7) 0.031(7) 0.005(6)
O41 0.069(8) 0.054(7) 0.046(7) 0.005(6) 0.025(6) 0.005(6)
O42 0.067(7) 0.049(6) 0.043(7) -0.002(5) 0.022(6) 0.011(5)
O43 0.067(8) 0.063(7) 0.065(8) -0.008(6) 0.022(6) 0.009(6)
O51 0.052(7) 0.051(6) 0.034(6) -0.004(5) 0.012(5) -0.008(5)
O52 0.073(8) 0.055(7) 0.045(7) 0.006(5) 0.029(6) -0.008(6)
O59 0.065(7) 0.072(7) 0.043(7) -0.014(6) 0.013(6) -0.021(6)
O61 0.060(8) 0.081(8) 0.074(8) -0.001(7) 0.016(6) 0.009(6)
O62 0.052(7) 0.069(7) 0.068(8) 0.010(7) 0.017(6) 0.004(6)
O63 0.084(9) 0.065(8) 0.102(10) 0.010(7) 0.039(8) -0.023(6)
O71 0.072(8) 0.063(7) 0.088(9) 0.024(7) 0.032(7) -0.012(6)
O72 0.067(7) 0.049(6) 0.034(6) 0.004(5) 0.014(5) 0.001(5)
O73 0.090(8) 0.051(6) 0.024(6) 0.008(5) 0.007(5) 0.012(6)
O81 0.057(8) 0.091(8) 0.069(8) -0.001(7) 0.026(6) -0.007(6)
O82 0.079(8) 0.045(6) 0.060(7) 0.000(6) 0.043(6) -0.009(6)
O83 0.128(12) 0.071(8) 0.100(10) 0.033(8) 0.062(8) 0.005(8)
O91 0.078(8) 0.073(8) 0.074(8) -0.018(7) 0.042(7) -0.020(6)
O92 0.084(8) 0.064(7) 0.056(7) 0.016(6) 0.035(6) 0.004(6)
O93 0.229(17) 0.059(9) 0.163(14) -0.036(9) 0.134(13) -0.037(9)
O101 0.090(9) 0.063(7) 0.060(8) -0.013(6) 0.018(7) -0.010(6)
O102 0.077(8) 0.039(6) 0.069(8) -0.005(6) 0.033(6) 0.012(5)
O103 0.070(8) 0.058(7) 0.048(7) 0.002(6) 0.012(6) 0.001(6)
O111 0.062(8) 0.110(9) 0.076(8) 0.010(7) -0.002(6) 0.063(7)
O121 0.124(10) 0.093(9) 0.105(10) -0.049(8) 0.091(8) -0.062(8)
O122 0.101(9) 0.065(8) 0.087(9) -0.017(7) 0.066(7) -0.025(7)
O123 0.121(11) 0.080(9) 0.103(10) -0.038(8) 0.074(9) -0.034(7)

loop_
_atom_type_symbol
_atom_type_description
_atom_type_scat_dispersion_real
_atom_type_scat_dispersion_imag
_atom_type_scat_source
C C 0.0033 0.0016 'International Tables Vol C Tables 4.2.6.8 and 6.1.1.4'
H H 0.0000 0.0000 'International Tables Vol C Tables 4.2.6.8 and 6.1.1.4'
O O 0.0106 0.0060 'International Tables Vol C Tables 4.2.6.8 and 6.1.1.4'
Ti Ti 0.2776 0.4457 'International Tables Vol C Tables 4.2.6.8 and 6.1.1.4'
Bi Bi -4.1077 10.2566 'International Tables Vol C Tables 4.2.6.8 and 6.1.1.4'

loop_
_geom_angle_atom_site_label_1
_geom_angle_atom_site_label_2
_geom_angle_atom_site_label_3
_geom_angle
_geom_angle_site_symmetry_1
_geom_angle_site_symmetry_3
_geom_angle_publ_flag
O123 Bi1 O92 74.5(4) . . ?
O123 Bi1 O71 76.4(4) . . ?
O92 Bi1 O71 80.4(3) . . ?
O123 Bi1 O63 88.1(4) . . ?
O92 Bi1 O63 80.1(3) . . ?
O71 Bi1 O63 157.8(3) . . ?
O123 Bi1 O91 124.7(4) . . ?
O92 Bi1 O91 54.3(3) . . ?
O71 Bi1 O91 75.9(4) . . ?
O63 Bi1 O91 101.2(4) . . ?
O123 Bi1 C97 100.5(5) . . ?
O92 Bi1 C97 28.3(4) . . ?
O71 Bi1 C97 75.6(4) . . ?
O63 Bi1 C97 92.0(4) . . ?
O91 Bi1 C97 26.1(4) . . ?
O111 Ti1 O101 97.9(5) . . ?
O111 Ti1 O23 99.7(5) . . ?
O101 Ti1 O23 93.5(5) . . ?
O111 Ti1 O33 92.4(5) . . ?
O101 Ti1 O33 164.8(5) . . ?
O23 Ti1 O33 95.9(5) . . ?
O111 Ti1 O102 93.9(5) . . ?
O101 Ti1 O102 85.0(4) . . ?
O23 Ti1 O102 166.4(4) . . ?
O33 Ti1 O102 83.1(4) . . ?
O111 Ti1 O22 174.3(5) . . ?
O101 Ti1 O22 87.3(4) . . ?
O23 Ti1 O22 82.2(4) . . ?
O33 Ti1 O22 82.1(4) . . ?
O102 Ti1 O22 84.2(4) . . ?
O21 Bi2 O13 76.1(4) . . ?
O21 Bi2 O81 84.6(4) . . ?
O13 Bi2 O81 79.4(3) . . ?
O21 Bi2 O59 91.8(3) . . ?
O13 Bi2 O59 70.1(3) . . ?
O81 Bi2 O59 149.2(3) . . ?
O21 Bi2 O12 129.3(3) . . ?
O13 Bi2 O12 54.1(3) . . ?
O81 Bi2 O12 78.4(3) . . ?
O59 Bi2 O12 80.5(3) . . ?
O21 Bi2 O22 52.4(3) . . ?
O13 Bi2 O22 116.5(3) . . ?
O81 Bi2 O22 122.5(3) . . ?
O59 Bi2 O22 76.6(3) . . ?
O12 Bi2 O22 157.1(3) . . ?
O21 Bi2 C17 102.6(4) . . ?
O13 Bi2 C17 26.6(4) . . ?
O81 Bi2 C17 80.9(4) . . ?
O59 Bi2 C17 70.1(4) . . ?
O12 Bi2 C17 27.9(3) . . ?
O22 Bi2 C17 137.6(4) . . ?
O121 Ti2 O83 94.9(6) . . ?
O121 Ti2 O31 98.4(5) . . ?
O83 Ti2 O31 98.6(5) . . ?
O121 Ti2 O122 84.7(4) . . ?
O83 Ti2 O122 94.1(5) . . ?
O31 Ti2 O122 166.6(5) . . ?
O121 Ti2 O32 96.9(5) . . ?
O83 Ti2 O32 167.4(5) . . ?
O31 Ti2 O32 84.1(4) . . ?
O122 Ti2 O32 82.5(4) . . ?
O121 Ti2 O82 164.6(4) . . ?
O83 Ti2 O82 84.9(5) . . ?
O31 Ti2 O82 96.8(4) . . ?
O122 Ti2 O82 80.0(4) . . ?
O32 Ti2 O82 82.6(4) . . ?
O11 Ti3 O43 94.8(5) . . ?
O11 Ti3 O61 95.0(5) . . ?
O43 Ti3 O61 101.0(5) . . ?
O11 Ti3 O42 98.2(5) . . ?
O43 Ti3 O42 85.5(4) . . ?
O61 Ti3 O42 164.8(5) . . ?
O11 Ti3 O12 83.1(4) . . ?
O43 Ti3 O12 164.5(4) . . ?
O61 Ti3 O12 94.5(4) . . ?
O42 Ti3 O12 79.6(4) . . ?
O11 Ti3 O62 165.3(5) . . ?
O43 Ti3 O62 99.8(4) . . ?
O61 Ti3 O62 84.2(4) . . ?
O42 Ti3 O62 81.1(4) . . ?
O12 Ti3 O62 82.3(4) . . ?
O52 Ti4 O73 99.8(4) . . ?
O52 Ti4 O41 90.6(4) . . ?
O73 Ti4 O41 95.6(4) . . ?
O52 Ti4 O103 100.2(4) . . ?
O73 Ti4 O103 89.3(4) . . ?
O41 Ti4 O103 167.2(4) . . ?
O52 Ti4 O51 86.0(4) . . ?
O73 Ti4 O51 170.4(5) . . ?
O41 Ti4 O51 91.9(4) . . ?
O103 Ti4 O51 82.2(4) . . ?
O52 Ti4 O72 172.6(4) . . ?
O73 Ti4 O72 85.2(4) . . ?
O41 Ti4 O72 83.4(4) . . ?
O103 Ti4 O72 85.2(4) . . ?
O51 Ti4 O72 89.8(4) . . ?
O11 C11 C12 122.4(18) . . ?
O11 C11 C16 119.9(19) . . ?
C12 C11 C16 117.7(18) . . ?
C11 O11 Ti3 136.0(12) . . ?
C11 C12 C13 122.0(17) . . ?
C11 C12 C17 121.6(16) . . ?
C13 C12 C17 116.2(16) . . ?
C17 O12 Ti3 132.5(10) . . ?
C17 O12 Bi2 85.9(9) . . ?
Ti3 O12 Bi2 141.5(4) . . ?
C15 C13 C12 117.7(18) . . ?
C17 O13 Bi2 102.0(9) . . ?
C15 C14 C16 122(2) . . ?
C14 C15 C13 121(2) . . ?
C14 C16 C11 120(2) . . ?
O13 C17 O12 116.5(14) . . ?
O13 C17 C12 125.1(15) . . ?
O12 C17 C12 118.2(15) . . ?
O13 C17 Bi2 51.5(7) . . ?
O12 C17 Bi2 66.2(8) . . ?
C12 C17 Bi2 164.5(11) . . ?
O23 C21 C26 116.8(16) . . ?
O23 C21 C22 124.7(16) . . ?
C26 C21 C22 118.4(16) . . ?
C27 O21 Bi2 108.7(10) . . ?
C21 C22 C23 121.9(17) . . ?
C21 C22 C27 121.4(16) . . ?
C23 C22 C27 116.6(16) . . ?
C27 O22 Ti1 130.6(11) . . ?
C27 O22 Bi2 84.5(10) . . ?
Ti1 O22 Bi2 144.5(4) . . ?
C24 C23 C22 118.3(17) . . ?
C21 O23 Ti1 137.7(11) . . ?
C25 C24 C23 119.3(19) . . ?
C24 C25 C26 123(2) . . ?
C21 C26 C25 119.2(18) . . ?
O22 C27 O21 114.4(16) . . ?
O22 C27 C22 123.0(16) . . ?
O21 C27 C22 122.6(16) . . ?
O31 C31 C32 124.5(18) . . ?
O31 C31 C36 111.0(16) . . ?
C32 C31 C36 124.6(18) . . ?
C31 O31 Ti2 133.1(11) . . ?
C31 C32 C33 119.4(18) . . ?
C31 C32 C37 122.7(17) . . ?
C33 C32 C37 117.8(17) . . ?
C37 O32 Ti2 134.7(12) . . ?
C34 C33 C32 118.0(19) . . ?
C37 O33 Ti1 134.6(11) . . ?
C35 C34 C33 121(2) . . ?
C34 C35 C36 125(2) . . ?
C31 C36 C35 111.9(18) . . ?
O33 C37 O32 119.4(17) . . ?
O33 C37 C32 122.4(17) . . ?
O32 C37 C32 118.3(16) . . ?
O43 C41 C46 127.1(16) . . ?
O43 C41 C42 115.1(15) . . ?
C46 C41 C42 117.7(16) . . ?
C47 O41 Ti4 138.5(11) . . ?
C43 C42 C41 118.2(18) . . ?
C47 O42 Ti3 130.3(11) . . ?
C44 C43 C42 125(2) . . ?
C41 O43 Ti3 131.7(10) . . ?
C43 C44 C45 117(2) . . ?
C44 C45 C46 121.1(17) . . ?
C41 C46 C45 121.1(16) . . ?
C41 C46 C47 117.0(15) . . ?
C45 C46 C47 121.6(15) . . ?
O42 C47 O41 119.9(16) . . ?
O42 C47 C46 124.5(15) . . ?
O41 C47 C46 115.4(15) . . ?
O52 C51 C52 120.2(14) . . ?
O52 C51 C56 120.1(14) . . ?
C52 C51 C56 119.5(15) . . ?
C57 O51 Ti4 131.3(10) . . ?
C51 C52 C53 119.6(15) . . ?
C51 C52 C57 122.7(14) . . ?
C53 C52 C57 117.6(14) . . ?
C51 O52 Ti4 138.5(9) . . ?
C54 C53 C52 118.6(16) . . ?
C55 C54 C53 120.3(18) . . ?
C54 C55 C56 122.9(19) . . ?
C55 C56 C51 118.9(17) . . ?
O59 C57 O51 120.8(14) . . ?
O59 C57 C52 118.8(14) . . ?
O51 C57 C52 120.1(14) . . ?
C57 O59 Bi2 115.6(9) . . ?
O61 C61 C62 124.5(16) . . ?
O61 C61 C66 117.8(17) . . ?
C62 C61 C66 117.7(18) . . ?
C61 O61 Ti3 136.4(11) . . ?
C61 C62 C63 121.6(16) . . ?
C61 C62 C67 122.2(16) . . ?
C63 C62 C67 116.2(16) . . ?
C67 O62 Ti3 132.9(10) . . ?
C62 C63 C64 118.5(17) . . ?
C67 O63 Bi1 108.8(11) . . ?
C65 C64 C63 118.4(18) . . ?
C64 C65 C66 124.3(19) . . ?
C65 C66 C61 119(2) . . ?
O63 C67 O62 114.0(14) . . ?
O63 C67 C62 126.7(17) . . ?
O62 C67 C62 119.2(16) . . ?
C72 C71 C76 125.8(18) . . ?
C72 C71 O73 118.9(15) . . ?
C76 C71 O73 115.3(16) . . ?
C77 O71 Bi1 110.5(10) . . ?
C71 C72 C73 117.2(15) . . ?
C71 C72 C77 128.0(16) . . ?
C73 C72 C77 114.8(15) . . ?
C77 O72 Ti4 132.0(9) . . ?
C72 C73 C74 118.8(16) . . ?
C71 O73 Ti4 133.5(10) . . ?
C75 C74 C73 118.7(17) . . ?
C74 C75 C76 124.0(17) . . ?
C71 C76 C75 115.4(17) . . ?
O71 C77 O72 117.5(14) . . ?
O71 C77 C72 124.8(15) . . ?
O72 C77 C72 117.7(14) . . ?
O83 C81 C82 126.9(18) . . ?
O83 C81 C86 115.1(18) . . ?
C82 C81 C86 117.9(19) . . ?
C87 O81 Bi2 111.9(11) . . ?
C81 C82 C83 124.7(18) . . ?
C81 C82 C87 118.4(17) . . ?
C83 C82 C87 116.2(17) . . ?
C87 O82 Ti2 130.7(11) . . ?
C82 C83 C84 116.7(18) . . ?
C81 O83 Ti2 135.1(12) . . ?
C85 C84 C83 114.6(19) . . ?
C84 C85 C86 131(2) . . ?
C85 C86 C81 115(2) . . ?
O82 C87 O81 115.9(16) . . ?
O82 C87 C82 122.9(17) . . ?
O81 C87 C82 121.2(17) . . ?
O93 C91 C92 123(2) . . ?
O93 C91 C96 115(2) . . ?
C92 C91 C96 121(2) . . ?
C97 O91 Bi1 88.8(11) . . ?
C91 C92 C93 115.7(19) . . ?
C91 C92 C97 124(2) . . ?
C93 C92 C97 119.8(17) . . ?
C97 O92 Bi1 98.6(10) . . ?
C94 C93 C92 121(2) . . ?
C95 C94 C93 120(2) . . ?
C96 C95 C94 123(2) . . ?
C95 C96 C91 119(2) . . ?
O91 C97 O92 118.1(17) . . ?
O91 C97 C92 123.2(18) . . ?
O92 C97 C92 118.7(16) . . ?
O91 C97 Bi1 65.1(10) . . ?
O92 C97 Bi1 53.1(8) . . ?
C92 C97 Bi1 171.1(14) . . ?
O101 C101 C106 122.2(16) . . ?
O101 C101 C102 120.3(15) . . ?
C106 C101 C102 117.5(17) . . ?
C101 O101 Ti1 130.2(10) . . ?
C101 C102 C103 116.6(16) . . ?
C101 C102 C107 121.9(16) . . ?
C103 C102 C107 120.2(16) . . ?
C107 O102 Ti1 127.8(11) . . ?
C104 C103 C102 123.3(17) . . ?
C107 O103 Ti4 131.0(10) . . ?
C105 C104 C103 118.2(19) . . ?
C104 C105 C106 119(2) . . ?
C105 C106 C101 125.0(19) . . ?
O103 C107 O102 117.8(15) . . ?
O103 C107 C102 120.8(17) . . ?
O102 C107 C102 121.4(17) . . ?
C111 O111 Ti1 164.9(12) . . ?
C121 O121 Ti2 134.1(13) . . ?
C127 O122 Ti2 134.8(13) . . ?
C127 O123 Bi1 113.1(12) . . ?
O121 C121 C122 116(2) . . ?
O121 C121 C126 124(2) . . ?
C122 C121 C126 120.0 . . ?
C121 C122 C123 120.0 . . ?
C124 C123 C122 120.0 . . ?
C123 C124 C125 120.0 . . ?
C126 C125 C124 120.0 . . ?
C125 C126 C121 120.0 . . ?
C125 C126 C127 118(2) . . ?
C121 C126 C127 122(2) . . ?
O123 C127 O122 122(2) . . ?
O123 C127 C126 120(2) . . ?
O122 C127 C126 118(2) . . ?
O111 C111 C112 111.0(13) . . ?
O111 C111 C113 116.6(13) . . ?
C112 C111 C113 119.2(14) . . ?

loop_
_geom_bond_atom_site_label_1
_geom_bond_atom_site_label_2
_geom_bond_distance
_geom_bond_site_symmetry_2
_geom_bond_publ_flag
Bi1 O123 2.195(11) . ?
Bi1 O92 2.223(10) . ?
Bi1 O71 2.275(10) . ?
Bi1 O63 2.438(11) . ?
Bi1 O91 2.494(10) . ?
Bi1 C97 2.748(18) . ?
Ti1 O111 1.730(9) . ?
Ti1 O101 1.878(11) . ?
Ti1 O23 1.881(10) . ?
Ti1 O33 2.031(11) . ?
Ti1 O102 2.058(10) . ?
Ti1 O22 2.141(10) . ?
Bi2 O21 2.174(10) . ?
Bi2 O13 2.245(9) . ?
Bi2 O81 2.338(10) . ?
Bi2 O59 2.382(10) . ?
Bi2 O12 2.576(10) . ?
Bi2 O22 2.699(9) . ?
Bi2 C17 2.808(16) . ?
Ti2 O121 1.815(10) . ?
Ti2 O83 1.849(11) . ?
Ti2 O31 1.881(11) . ?
Ti2 O122 2.037(11) . ?
Ti2 O32 2.053(10) . ?
Ti2 O82 2.069(10) . ?
Ti3 O11 1.822(10) . ?
Ti3 O43 1.852(10) . ?
Ti3 O61 1.853(10) . ?
Ti3 O42 2.007(9) . ?
Ti3 O12 2.022(10) . ?
Ti3 O62 2.032(10) . ?
Ti4 O52 1.802(9) . ?
Ti4 O73 1.827(9) . ?
Ti4 O41 1.988(10) . ?
Ti4 O103 2.009(11) . ?
Ti4 O51 2.031(9) . ?
Ti4 O72 2.048(9) . ?
C11 O11 1.320(18) . ?
C11 C12 1.41(2) . ?
C11 C16 1.42(2) . ?
C12 C13 1.424(18) . ?
C12 C17 1.45(2) . ?
O12 C17 1.318(16) . ?
C13 C15 1.42(2) . ?
O13 C17 1.284(17) . ?
C14 C15 1.37(2) . ?
C14 C16 1.40(2) . ?
C21 O23 1.304(16) . ?
C21 C26 1.38(2) . ?
C21 C22 1.393(18) . ?
O21 C27 1.319(17) . ?
C22 C23 1.398(18) . ?
C22 C27 1.41(2) . ?
O22 C27 1.300(17) . ?
C23 C24 1.39(2) . ?
C24 C25 1.36(2) . ?
C25 C26 1.39(2) . ?
C31 O31 1.358(17) . ?
C31 C32 1.361(19) . ?
C31 C36 1.40(2) . ?
C32 C33 1.41(2) . ?
C32 C37 1.47(2) . ?
O32 C37 1.284(16) . ?
C33 C34 1.36(2) . ?
O33 C37 1.239(17) . ?
C34 C35 1.33(2) . ?
C35 C36 1.42(2) . ?
C41 O43 1.325(16) . ?
C41 C46 1.352(18) . ?
C41 C42 1.43(2) . ?
O41 C47 1.301(16) . ?
C42 C43 1.36(2) . ?
O42 C47 1.249(17) . ?
C43 C44 1.35(2) . ?
C44 C45 1.36(2) . ?
C45 C46 1.398(19) . ?
C46 C47 1.48(2) . ?
C51 O52 1.370(15) . ?
C51 C52 1.381(18) . ?
C51 C56 1.408(19) . ?
O51 C57 1.297(15) . ?
C52 C53 1.414(17) . ?
C52 C57 1.511(19) . ?
C53 C54 1.39(2) . ?
C54 C55 1.34(2) . ?
C55 C56 1.347(18) . ?
C57 O59 1.250(16) . ?
C61 O61 1.330(17) . ?
C61 C62 1.36(2) . ?
C61 C66 1.40(2) . ?
C62 C63 1.392(19) . ?
C62 C67 1.450(18) . ?
O62 C67 1.351(17) . ?
C63 C64 1.395(18) . ?
O63 C67 1.247(17) . ?
C64 C65 1.32(2) . ?
C65 C66 1.35(2) . ?
C71 C72 1.334(19) . ?
C71 C76 1.345(18) . ?
C71 O73 1.429(17) . ?
O71 C77 1.217(15) . ?
C72 C73 1.393(18) . ?
C72 C77 1.455(18) . ?
O72 C77 1.318(15) . ?
C73 C74 1.404(19) . ?
C74 C75 1.33(2) . ?
C75 C76 1.358(18) . ?
C81 O83 1.317(18) . ?
C81 C82 1.36(2) . ?
C81 C86 1.41(2) . ?
O81 C87 1.274(18) . ?
C82 C83 1.389(19) . ?
C82 C87 1.49(2) . ?
O82 C87 1.271(17) . ?
C83 C84 1.43(2) . ?
C84 C85 1.33(2) . ?
C85 C86 1.34(2) . ?
C91 O93 1.28(2) . ?
C91 C92 1.35(2) . ?
C91 C96 1.43(2) . ?
O91 C97 1.208(16) . ?
C92 C93 1.42(2) . ?
C92 C97 1.45(2) . ?
O92 C97 1.318(19) . ?
C93 C94 1.37(2) . ?
C94 C95 1.32(2) . ?
C95 C96 1.30(3) . ?
C101 O101 1.358(17) . ?
C101 C106 1.38(2) . ?
C101 C102 1.418(18) . ?
C102 C103 1.42(2) . ?
C102 C107 1.457(19) . ?
O102 C107 1.299(18) . ?
C103 C104 1.39(2) . ?
O103 C107 1.274(17) . ?
C104 C105 1.37(2) . ?
C105 C106 1.37(2) . ?
O111 C111 1.323(15) . ?
O121 C121 1.359(14) . ?
O122 C127 1.30(2) . ?
O123 C127 1.27(2) . ?
C121 C122 1.3900 . ?
C121 C126 1.3900 . ?
C122 C123 1.3900 . ?
C123 C124 1.3900 . ?
C124 C125 1.3900 . ?
C125 C126 1.3900 . ?
C126 C127 1.47(2) . ?
C113 C111 1.433(16) . ?
C112 C111 1.399(17) . ?
